data_7017604
loop_
_publ_author_name
'Tate, Christopher W.'
'deMello, Andrew'
'Gee, Antony D.'
'Kealey, Steven'
'Vilar, Ramon'
'White, Andrew J. P.'
'Long, Nicholas J.'

_publ_section_title
;
 Hemilabile and reversible carbon monoxide binding properties of iron(II),
 cobalt(II) and nickel(II) complexes containing a new tridentate P-S-N
 ligand.
;
_journal_issue 1
_journal_name_full 'Dalton transactions (Cambridge, England : 2003)'
_journal_page_first 83
_journal_page_last 89
_journal_paper_doi 10.1039/c1dt11248a
_journal_volume 41
_journal_year 2012
_chemical_formula_moiety 'C40 H40 N2 Ni P2 S2, 2(Cl O4)'
_chemical_formula_sum 'C40 H40 Cl2 N2 Ni O8 P2 S2'
_chemical_formula_weight 932.41
_chemical_name_systematic
;
?
;
_space_group_IT_number 14
_symmetry_cell_setting monoclinic
_symmetry_space_group_name_Hall '-P 2yn'
_symmetry_space_group_name_H-M 'P 1 21/n 1'
_atom_sites_solution_hydrogens geom
_atom_sites_solution_primary direct
_atom_sites_solution_secondary difmap
_audit_creation_method SHELXL-97
_cell_angle_alpha 90.00
_cell_angle_beta 94.8331(7)
_cell_angle_gamma 90.00
_cell_formula_units_Z 2
_cell_length_a 12.00508(9)
_cell_length_b 13.45669(11)
_cell_length_c 12.62737(9)
_cell_measurement_reflns_used 14171
_cell_measurement_temperature 173
_cell_measurement_theta_max 72.3703
_cell_measurement_theta_min 3.2815
_cell_volume 2032.68(3)
_computing_cell_refinement 'CrysAlis RED, Oxford Diffraction Ltd'
_computing_data_collection 'CrysAlis CCD, Oxford Diffraction Ltd'
_computing_data_reduction 'CrysAlis RED, Oxford Diffraction Ltd'
_computing_molecular_graphics 'Bruker SHELXTL'
_computing_publication_material 'Bruker SHELXTL'
_computing_structure_refinement 'SHELXL-97 (Sheldrick, 1997)'
_computing_structure_solution 'SHELXS-97 (Sheldrick, 1990)'
_diffrn_ambient_temperature 173
_diffrn_detector_area_resol_mean 8.2556
_diffrn_measured_fraction_theta_full 0.997
_diffrn_measured_fraction_theta_max 0.997
_diffrn_measurement_device_type 'OD Xcalibur PX Ultra'
_diffrn_measurement_method 'omega scans'
_diffrn_radiation_monochromator graphite
_diffrn_radiation_source 'Enhance Ultra (Cu) X-ray Source'
_diffrn_radiation_type CuK\a
_diffrn_radiation_wavelength 1.54184
_diffrn_reflns_av_R_equivalents 0.0292
_diffrn_reflns_av_sigmaI/netI 0.0178
_diffrn_reflns_limit_h_max 14
_diffrn_reflns_limit_h_min -14
_diffrn_reflns_limit_k_max 16
_diffrn_reflns_limit_k_min -16
_diffrn_reflns_limit_l_max 13
_diffrn_reflns_limit_l_min -15
_diffrn_reflns_number 21446
_diffrn_reflns_theta_full 72.52
_diffrn_reflns_theta_max 72.52
_diffrn_reflns_theta_min 4.81
_diffrn_standards_number 0
_exptl_absorpt_coefficient_mu 4.068
_exptl_absorpt_correction_T_max 0.719
_exptl_absorpt_correction_T_min 0.432
_exptl_absorpt_correction_type analytical
_exptl_absorpt_process_details
;
CrysAlisPro, Oxford Diffraction Ltd.,
Version 1.171.33.55 (release 05-01-2010 CrysAlis171 .NET)
(compiled Jan 5 2010,16:28:46)
Analytical numeric absorption correction using a multifaceted crystal
model based on expressions derived by R.C. Clark & J.S. Reid.
(Clark, R. C. & Reid, J. S. (1995). Acta Cryst. A51, 887-897)
;
_exptl_crystal_colour 'Pale brown'
_exptl_crystal_density_diffrn 1.523
_exptl_crystal_density_method 'not measured'
_exptl_crystal_description blocks
_exptl_crystal_F_000 964
_exptl_crystal_size_max 0.38
_exptl_crystal_size_mid 0.27
_exptl_crystal_size_min 0.13
_refine_diff_density_max 0.310
_refine_diff_density_min -0.335
_refine_diff_density_rms 0.050
_refine_ls_extinction_coef 0.00077(11)
_refine_ls_extinction_expression Fc^*^=kFc[1+0.001xFc^2^\l^3^/sin(2\q)]^-1/4^
_refine_ls_extinction_method SHELXL
_refine_ls_goodness_of_fit_ref 1.077
_refine_ls_hydrogen_treatment mixed
_refine_ls_matrix_type full
_refine_ls_number_parameters 268
_refine_ls_number_reflns 4025
_refine_ls_number_restraints 2
_refine_ls_restrained_S_all 1.077
_refine_ls_R_factor_all 0.0329
_refine_ls_R_factor_gt 0.0295
_refine_ls_shift/su_max 0.001
_refine_ls_shift/su_mean 0.000
_refine_ls_structure_factor_coef Fsqd
_refine_ls_weighting_details 'calc w=1/[\s^2^(Fo^2^)+(0.0400P)^2^+1.1816P] where P=(Fo^2^+2Fc^2^)/3'
_refine_ls_weighting_scheme calc
_refine_ls_wR_factor_gt 0.0784
_refine_ls_wR_factor_ref 0.0803
_reflns_number_gt 3682
_reflns_number_total 4025
_reflns_threshold_expression >2sigma(I)
_cod_data_source_file c1dt11248a.txt
_cod_data_source_block 4
_cod_depositor_comments
;
The following automatic conversions were performed:

'_symmetry_cell_setting' value 'Monoclinic' changed to 'monoclinic'
according to /home/saulius/struct/CIF-dictionaries/cif_core.dic
dictionary named 'cif_core.dic' version 2.4.1 from 2010-06-29.

Automatic conversion script
Id: cif_fix_values 1715 2011-07-08 13:25:40Z adriana 
;
_cod_original_sg_symbol_H-M P2(1)/n
_cod_database_code 7017604

loop_
_symmetry_equiv_pos_as_xyz
'x, y, z'
'-x+1/2, y+1/2, -z+1/2'
'-x, -y, -z'
'x-1/2, -y-1/2, z-1/2'

loop_
_atom_site_label
_atom_site_type_symbol
_atom_site_fract_x
_atom_site_fract_y
_atom_site_fract_z
_atom_site_U_iso_or_equiv
_atom_site_adp_type
_atom_site_occupancy
_atom_site_symmetry_multiplicity
_atom_site_calc_flag
_atom_site_refinement_flags
Ni Ni 0.5000 0.5000 0.5000 0.02189(12) Uani 1 2 d S
N1 N 0.58135(12) 0.63242(11) 0.54886(12) 0.0274(3) Uani 1 1 d D
H1A H 0.5471(18) 0.6845(11) 0.5153(17) 0.037(6) Uiso 1 1 d D
H1B H 0.572(2) 0.6418(19) 0.6180(5) 0.045(7) Uiso 1 1 d D
C1 C 0.69991(14) 0.63661(14) 0.53263(13) 0.0273(4) Uani 1 1 d .
C2 C 0.76439(18) 0.71529(16) 0.57435(16) 0.0385(5) Uani 1 1 d .
H2A H 0.7318 0.7646 0.6159 0.046 Uiso 1 1 calc R
C3 C 0.87592(19) 0.72212(19) 0.55562(17) 0.0462(5) Uani 1 1 d .
H3A H 0.9199 0.7756 0.5851 0.055 Uiso 1 1 calc R
C4 C 0.92357(17) 0.65144(19) 0.49427(17) 0.0433(5) Uani 1 1 d .
H4A H 1.0000 0.6570 0.4809 0.052 Uiso 1 1 calc R
C5 C 0.86050(15) 0.57255(16) 0.45224(15) 0.0341(4) Uani 1 1 d .
H5A H 0.8933 0.5242 0.4097 0.041 Uiso 1 1 calc R
C6 C 0.74840(14) 0.56452(14) 0.47268(13) 0.0271(4) Uani 1 1 d .
S7 S 0.66789(3) 0.46302(3) 0.41730(3) 0.02502(11) Uani 1 1 d .
C8 C 0.72719(15) 0.35922(14) 0.49707(15) 0.0297(4) Uani 1 1 d .
H8A H 0.6822 0.2988 0.4798 0.036 Uiso 1 1 calc R
H8B H 0.8042 0.3464 0.4779 0.036 Uiso 1 1 calc R
C9 C 0.73029(14) 0.37856(14) 0.61613(14) 0.0294(4) Uani 1 1 d .
H9A H 0.7855 0.4315 0.6357 0.035 Uiso 1 1 calc R
H9B H 0.7548 0.3175 0.6551 0.035 Uiso 1 1 calc R
P10 P 0.59288(3) 0.41638(3) 0.65622(3) 0.02438(12) Uani 1 1 d .
C11 C 0.51961(15) 0.30267(13) 0.68731(14) 0.0271(4) Uani 1 1 d .
C12 C 0.55856(17) 0.20883(15) 0.66338(16) 0.0351(4) Uani 1 1 d .
H12A H 0.6297 0.2018 0.6365 0.042 Uiso 1 1 calc R
C13 C 0.4939(2) 0.12499(15) 0.67857(18) 0.0434(5) Uani 1 1 d .
H13A H 0.5212 0.0610 0.6624 0.052 Uiso 1 1 calc R
C14 C 0.3897(2) 0.13455(16) 0.71719(18) 0.0427(5) Uani 1 1 d .
H14A H 0.3455 0.0773 0.7268 0.051 Uiso 1 1 calc R
C15 C 0.35025(17) 0.22773(16) 0.74182(17) 0.0382(4) Uani 1 1 d .
H15A H 0.2792 0.2343 0.7690 0.046 Uiso 1 1 calc R
C16 C 0.41446(16) 0.31150(15) 0.72673(15) 0.0320(4) Uani 1 1 d .
H16A H 0.3869 0.3753 0.7433 0.038 Uiso 1 1 calc R
C17 C 0.62421(16) 0.48091(14) 0.78241(14) 0.0288(4) Uani 1 1 d .
C18 C 0.72770(17) 0.47259(15) 0.84184(15) 0.0342(4) Uani 1 1 d .
H18A H 0.7851 0.4328 0.8163 0.041 Uiso 1 1 calc R
C19 C 0.74656(19) 0.52228(17) 0.93769(17) 0.0414(5) Uani 1 1 d .
H19A H 0.8166 0.5157 0.9781 0.050 Uiso 1 1 calc R
C20 C 0.6641(2) 0.58136(18) 0.97492(17) 0.0465(5) Uani 1 1 d .
H20A H 0.6772 0.6151 1.0409 0.056 Uiso 1 1 calc R
C21 C 0.5624(2) 0.59117(19) 0.91580(19) 0.0506(6) Uani 1 1 d .
H21A H 0.5059 0.6323 0.9409 0.061 Uiso 1 1 calc R
C22 C 0.54231(18) 0.54128(17) 0.82002(16) 0.0396(5) Uani 1 1 d .
H22A H 0.4722 0.5484 0.7799 0.048 Uiso 1 1 calc R
Cl1 Cl 0.45404(4) 0.83654(3) 0.68553(3) 0.03055(12) Uani 1 1 d .
O1 O 0.34898(13) 0.88634(12) 0.68870(14) 0.0493(4) Uani 1 1 d .
O2 O 0.53182(13) 0.87787(14) 0.76486(13) 0.0529(4) Uani 1 1 d .
O3 O 0.49533(19) 0.84892(14) 0.58297(13) 0.0621(5) Uani 1 1 d .
O4 O 0.43927(14) 0.73206(11) 0.70483(14) 0.0484(4) Uani 1 1 d .

loop_
_atom_site_aniso_label
_atom_site_aniso_U_11
_atom_site_aniso_U_22
_atom_site_aniso_U_33
_atom_site_aniso_U_23
_atom_site_aniso_U_13
_atom_site_aniso_U_12
Ni 0.0181(2) 0.0225(2) 0.0250(2) -0.00111(15) 0.00134(15) -0.00042(15)
N1 0.0241(7) 0.0260(7) 0.0321(8) -0.0031(6) 0.0028(6) -0.0011(6)
C1 0.0250(8) 0.0324(9) 0.0243(8) 0.0015(7) 0.0012(6) -0.0064(7)
C2 0.0404(11) 0.0431(11) 0.0321(9) -0.0075(8) 0.0045(8) -0.0146(9)
C3 0.0398(11) 0.0595(14) 0.0391(11) -0.0082(10) 0.0023(9) -0.0253(10)
C4 0.0265(9) 0.0619(14) 0.0415(11) 0.0008(10) 0.0029(8) -0.0158(9)
C5 0.0261(9) 0.0434(11) 0.0329(9) 0.0024(8) 0.0045(7) -0.0037(8)
C6 0.0232(8) 0.0326(9) 0.0252(8) 0.0033(7) 0.0003(6) -0.0033(7)
S7 0.0206(2) 0.0284(2) 0.0261(2) -0.00167(15) 0.00232(15) 0.00028(15)
C8 0.0238(8) 0.0304(9) 0.0354(9) 0.0001(7) 0.0043(7) 0.0053(7)
C9 0.0231(8) 0.0324(9) 0.0322(9) 0.0033(7) -0.0003(7) 0.0035(7)
P10 0.0226(2) 0.0242(2) 0.0261(2) 0.00085(16) 0.00047(15) 0.00215(16)
C11 0.0290(8) 0.0267(9) 0.0253(8) 0.0027(7) 0.0013(6) 0.0014(7)
C12 0.0389(10) 0.0296(9) 0.0382(10) 0.0011(8) 0.0119(8) 0.0022(8)
C13 0.0564(13) 0.0266(10) 0.0492(12) -0.0009(9) 0.0173(10) -0.0016(9)
C14 0.0494(12) 0.0340(10) 0.0461(11) 0.0051(9) 0.0119(9) -0.0092(9)
C15 0.0340(10) 0.0407(11) 0.0407(10) 0.0077(9) 0.0083(8) -0.0007(8)
C16 0.0324(9) 0.0311(9) 0.0328(9) 0.0035(7) 0.0047(7) 0.0048(7)
C17 0.0322(9) 0.0262(8) 0.0276(8) 0.0012(7) 0.0003(7) -0.0004(7)
C18 0.0336(10) 0.0354(10) 0.0330(9) 0.0020(8) -0.0017(7) -0.0023(8)
C19 0.0416(11) 0.0470(12) 0.0341(10) 0.0008(9) -0.0059(8) -0.0101(9)
C20 0.0590(14) 0.0469(13) 0.0329(10) -0.0097(9) 0.0001(9) -0.0090(10)
C21 0.0574(14) 0.0520(14) 0.0420(12) -0.0153(10) 0.0020(10) 0.0115(11)
C22 0.0403(11) 0.0417(11) 0.0358(10) -0.0060(8) -0.0029(8) 0.0083(9)
Cl1 0.0317(2) 0.0288(2) 0.0309(2) -0.00023(16) 0.00092(16) -0.00017(16)
O1 0.0344(8) 0.0447(9) 0.0675(10) 0.0025(8) -0.0037(7) 0.0089(7)
O2 0.0366(8) 0.0700(12) 0.0499(9) -0.0046(8) -0.0087(7) -0.0160(8)
O3 0.0942(14) 0.0568(11) 0.0388(9) 0.0074(8) 0.0255(9) 0.0089(10)
O4 0.0580(10) 0.0274(7) 0.0613(10) 0.0021(7) 0.0146(8) 0.0017(7)

loop_
_atom_type_symbol
_atom_type_description
_atom_type_scat_dispersion_real
_atom_type_scat_dispersion_imag
_atom_type_scat_source
C C 0.0181 0.0091 'International Tables Vol C Tables 4.2.6.8 and 6.1.1.4'
H H 0.0000 0.0000 'International Tables Vol C Tables 4.2.6.8 and 6.1.1.4'
N N 0.0311 0.0180 'International Tables Vol C Tables 4.2.6.8 and 6.1.1.4'
O O 0.0492 0.0322 'International Tables Vol C Tables 4.2.6.8 and 6.1.1.4'
P P 0.2955 0.4335 'International Tables Vol C Tables 4.2.6.8 and 6.1.1.4'
S S 0.3331 0.5567 'International Tables Vol C Tables 4.2.6.8 and 6.1.1.4'
Cl Cl 0.3639 0.7018 'International Tables Vol C Tables 4.2.6.8 and 6.1.1.4'
Ni Ni -3.0029 0.5091 'International Tables Vol C Tables 4.2.6.8 and 6.1.1.4'

loop_
_geom_angle_atom_site_label_1
_geom_angle_atom_site_label_2
_geom_angle_atom_site_label_3
_geom_angle
_geom_angle_site_symmetry_1
_geom_angle_site_symmetry_3
N1 Ni N1 180.0 3_666 .
N1 Ni S7 85.23(4) 3_666 3_666
N1 Ni S7 94.77(4) . 3_666
N1 Ni S7 94.77(4) 3_666 .
N1 Ni S7 85.23(4) . .
S7 Ni S7 180.0 3_666 .
N1 Ni P10 90.89(4) 3_666 .
N1 Ni P10 89.11(4) . .
S7 Ni P10 94.971(14) 3_666 .
S7 Ni P10 85.029(14) . .
N1 Ni P10 89.11(4) 3_666 3_666
N1 Ni P10 90.89(4) . 3_666
S7 Ni P10 85.029(14) 3_666 3_666
S7 Ni P10 94.971(14) . 3_666
P10 Ni P10 180.0 . 3_666
C1 N1 Ni 115.31(11) . .
C6 C1 C2 119.58(17) . .
C6 C1 N1 120.62(15) . .
C2 C1 N1 119.76(17) . .
C3 C2 C1 120.2(2) . .
C4 C3 C2 120.22(19) . .
C3 C4 C5 120.30(19) . .
C4 C5 C6 119.58(19) . .
C1 C6 C5 120.12(17) . .
C1 C6 S7 120.74(13) . .
C5 C6 S7 119.11(15) . .
C6 S7 C8 101.30(8) . .
C6 S7 Ni 96.78(6) . .
C8 S7 Ni 102.75(6) . .
C9 C8 S7 112.88(13) . .
C8 C9 P10 111.80(12) . .
C11 P10 C17 106.19(8) . .
C11 P10 C9 106.70(9) . .
C17 P10 C9 104.38(9) . .
C11 P10 Ni 111.27(6) . .
C17 P10 Ni 121.96(6) . .
C9 P10 Ni 105.25(6) . .
C12 C11 C16 118.98(17) . .
C12 C11 P10 122.60(14) . .
C16 C11 P10 118.08(14) . .
C11 C12 C13 120.33(18) . .
C14 C13 C12 120.24(19) . .
C15 C14 C13 119.95(19) . .
C14 C15 C16 119.99(19) . .
C15 C16 C11 120.51(18) . .
C22 C17 C18 119.00(18) . .
C22 C17 P10 118.47(14) . .
C18 C17 P10 122.53(15) . .
C19 C18 C17 120.13(19) . .
C20 C19 C18 120.4(2) . .
C19 C20 C21 119.8(2) . .
C20 C21 C22 120.3(2) . .
C21 C22 C17 120.4(2) . .
O2 Cl1 O1 108.94(11) . .
O2 Cl1 O3 109.50(12) . .
O1 Cl1 O3 110.06(11) . .
O2 Cl1 O4 110.19(11) . .
O1 Cl1 O4 109.32(10) . .
O3 Cl1 O4 108.83(11) . .

loop_
_geom_bond_atom_site_label_1
_geom_bond_atom_site_label_2
_geom_bond_distance
_geom_bond_site_symmetry_2
Ni N1 2.0995(15) 3_666
Ni N1 2.0995(15) .
Ni S7 2.3990(4) 3_666
Ni S7 2.3990(4) .
Ni P10 2.4557(4) .
Ni P10 2.4557(4) 3_666
N1 C1 1.456(2) .
C1 C6 1.388(3) .
C1 C2 1.389(3) .
C2 C3 1.382(3) .
C3 C4 1.381(4) .
C4 C5 1.384(3) .
C5 C6 1.396(2) .
C6 S7 1.7818(18) .
S7 C8 1.8308(19) .
C8 C9 1.523(3) .
C9 P10 1.8377(18) .
P10 C11 1.8241(18) .
P10 C17 1.8258(19) .
C11 C12 1.389(3) .
C11 C16 1.400(3) .
C12 C13 1.392(3) .
C13 C14 1.385(3) .
C14 C15 1.385(3) .
C15 C16 1.388(3) .
C17 C22 1.390(3) .
C17 C18 1.401(3) .
C18 C19 1.385(3) .
C19 C20 1.383(3) .
C20 C21 1.383(3) .
C21 C22 1.386(3) .
Cl1 O2 1.4237(16) .
Cl1 O1 1.4318(16) .
Cl1 O3 1.4348(17) .
Cl1 O4 1.4405(16) .
